data_1552129
loop_
_publ_author_name
'Gao, Jie'
'Pan, Yangdan'
'Li, Yahong'
'Li, Yafei'

_publ_section_title
;
 1-(2-Amino-5-chlorophenyl)-2,2,2-trifluoroethan-1-one
;
_journal_coeditor_code HB4303
_journal_issue 7
_journal_name_full IUCrData
_journal_page_first x191025
_journal_paper_doi 10.1107/S2414314619010253
_journal_volume 4
_journal_year 2019
_chemical_formula_iupac 'C8 H5 Cl F3 N O'
_chemical_formula_moiety 'C8 H5 Cl F3 N O'
_chemical_formula_sum 'C8 H5 Cl F3 N O'
_chemical_formula_weight 223.58
_chemical_name_systematic
;
1-(2-Amino-5-chlorophenyl)-2,2,2-trifluoroethan-1-one
;
_space_group_crystal_system monoclinic
_space_group_IT_number 14
_space_group_name_Hall '-P 2ybc'
_space_group_name_H-M_alt 'P 1 21/c 1'
_symmetry_space_group_name_Hall '-P 2ybc'
_symmetry_space_group_name_H-M 'P 1 21/c 1'
_atom_sites_solution_hydrogens mixed
_atom_sites_solution_primary direct
_audit_creation_method SHELXL-2016/6
_cell_angle_alpha 90
_cell_angle_beta 100.924(4)
_cell_angle_gamma 90
_cell_formula_units_Z 4
_cell_length_a 12.7307(16)
_cell_length_b 9.0363(12)
_cell_length_c 7.4742(9)
_cell_measurement_reflns_used 2386
_cell_measurement_temperature 120(2)
_cell_measurement_theta_max 27.29
_cell_measurement_theta_min 2.78
_cell_volume 844.24(19)
_computing_cell_refinement
;
SAINT (Bruker, 2005)
;
_computing_data_collection
;
APEX2 (Bruker, 2005)
;
_computing_data_reduction
;
SAINT (Bruker, 2005)
;
_computing_molecular_graphics
;
SHELXTL (Sheldrick, 2008) and DIAMOND (Brandenburg, 1999)
;
_computing_publication_material
;
SHELXTL (Sheldrick, 2008)
;
_computing_structure_refinement
;
SHELXL (Sheldrick, 2015)
;
_computing_structure_solution
;
SHELXS97 (Sheldrick, 2008)
;
_diffrn_ambient_temperature 120(2)
_diffrn_measured_fraction_theta_full 0.997
_diffrn_measured_fraction_theta_max 0.996
_diffrn_measurement_device_type 'Bruker APEXII CCD'
_diffrn_measurement_method '\f and \w scans'
_diffrn_radiation_type MoK\a
_diffrn_radiation_wavelength 0.71073
_diffrn_reflns_av_R_equivalents 0.0911
_diffrn_reflns_av_unetI/netI 0.0758
_diffrn_reflns_limit_h_max 15
_diffrn_reflns_limit_h_min -16
_diffrn_reflns_limit_k_max 11
_diffrn_reflns_limit_k_min -11
_diffrn_reflns_limit_l_max 9
_diffrn_reflns_limit_l_min -9
_diffrn_reflns_number 8037
_diffrn_reflns_theta_full 25.242
_diffrn_reflns_theta_max 27.517
_diffrn_reflns_theta_min 3.260
_exptl_absorpt_coefficient_mu 0.464
_exptl_absorpt_correction_T_max 0.7456
_exptl_absorpt_correction_T_min 0.3040
_exptl_absorpt_correction_type multi-scan
_exptl_absorpt_process_details
;
(SADABS; Bruker, 2005)
;
_exptl_crystal_colour yellow
_exptl_crystal_density_diffrn 1.759
_exptl_crystal_description block
_exptl_crystal_F_000 448
_exptl_crystal_size_max 0.200
_exptl_crystal_size_mid 0.100
_exptl_crystal_size_min 0.020
_refine_diff_density_max 0.371
_refine_diff_density_min -0.317
_refine_ls_extinction_method none
_refine_ls_goodness_of_fit_ref 1.057
_refine_ls_hydrogen_treatment mixed
_refine_ls_matrix_type full
_refine_ls_number_parameters 135
_refine_ls_number_reflns 1934
_refine_ls_number_restraints 0
_refine_ls_restrained_S_all 1.057
_refine_ls_R_factor_all 0.0783
_refine_ls_R_factor_gt 0.0432
_refine_ls_shift/su_max 0.000
_refine_ls_shift/su_mean 0.000
_refine_ls_structure_factor_coef Fsqd
_refine_ls_weighting_details 'w=1/[\s^2^(Fo^2^)+(0.0262P)^2^+0.5023P] where P=(Fo^2^+2Fc^2^)/3'
_refine_ls_weighting_scheme calc
_refine_ls_wR_factor_gt 0.0930
_refine_ls_wR_factor_ref 0.1131
_reflns_number_gt 1374
_reflns_number_total 1934
_reflns_threshold_expression 'I > 2\s(I)'
_cod_data_source_file hb4303sup1.cif
_cod_data_source_block I
_cod_database_code 1552129
_shelx_space_group_comment
;
The symmetry employed for this shelxl refinement is uniquely defined
by the following loop, which should always be used as a source of
symmetry information in preference to the above space-group names.
They are only intended as comments.
;
_shelx_estimated_absorpt_t_min 0.913
_shelx_estimated_absorpt_t_max 0.991

loop_
_space_group_symop_operation_xyz
'x, y, z'
'-x, y+1/2, -z+1/2'
'-x, -y, -z'
'x, -y-1/2, z-1/2'

loop_
_atom_site_type_symbol
_atom_site_label
_atom_site_fract_x
_atom_site_fract_y
_atom_site_fract_z
_atom_site_U_iso_or_equiv
_atom_site_adp_type
_atom_site_calc_flag
_atom_site_occupancy
Cl Cl1 0.52355(5) 0.71433(7) 0.54712(9) 0.0274(2) Uani d 1
F F2 0.19882(12) 0.37800(16) 0.46110(19) 0.0281(4) Uani d 1
F F3 0.26469(12) 0.36210(16) 0.7480(2) 0.0283(4) Uani d 1
F F1 0.09924(13) 0.31042(16) 0.6487(2) 0.0293(4) Uani d 1
O O1 0.05780(14) 0.5844(2) 0.6915(2) 0.0257(4) Uani d 1
N N1 0.0944(2) 0.8744(3) 0.6703(3) 0.0273(5) Uani d 1
C C2 0.1916(2) 0.8337(3) 0.6426(3) 0.0202(5) Uani d 1
C C7 0.1467(2) 0.5662(3) 0.6533(3) 0.0197(5) Uani d 1
C C6 0.3249(2) 0.6482(3) 0.5988(3) 0.0198(5) Uani d 1
H H6 0.345180 0.547756 0.589568 0.024 Uiso calc 1
C C1 0.2214(2) 0.6819(3) 0.6294(3) 0.0183(5) Uani d 1
C C4 0.3678(2) 0.9071(3) 0.5960(3) 0.0242(6) Uani d 1
H H4 0.417990 0.983013 0.586013 0.029 Uiso calc 1
C C8 0.1775(2) 0.4030(3) 0.6273(3) 0.0226(6) Uani d 1
C C5 0.3962(2) 0.7580(3) 0.5822(3) 0.0206(5) Uani d 1
C C3 0.2680(2) 0.9429(3) 0.6238(3) 0.0249(6) Uani d 1
H H3 0.249430 1.044290 0.630777 0.030 Uiso calc 1
H H1A 0.051(2) 0.814(3) 0.689(4) 0.022(8) Uiso d 1
H H1B 0.084(3) 0.961(4) 0.684(4) 0.045(10) Uiso d 1

loop_
_atom_site_aniso_label
_atom_site_aniso_U_11
_atom_site_aniso_U_22
_atom_site_aniso_U_33
_atom_site_aniso_U_12
_atom_site_aniso_U_13
_atom_site_aniso_U_23
Cl1 0.0210(4) 0.0319(4) 0.0306(4) -0.0025(3) 0.0077(3) -0.0007(3)
F2 0.0373(10) 0.0229(8) 0.0252(8) -0.0002(7) 0.0089(7) -0.0039(6)
F3 0.0246(8) 0.0256(8) 0.0320(8) 0.0029(6) -0.0012(7) 0.0063(7)
F1 0.0278(9) 0.0211(8) 0.0395(9) -0.0051(6) 0.0076(7) 0.0037(7)
O1 0.0215(10) 0.0261(10) 0.0300(10) -0.0009(8) 0.0064(8) 0.0000(8)
N1 0.0274(14) 0.0222(14) 0.0338(13) 0.0007(11) 0.0096(11) -0.0012(11)
C2 0.0233(14) 0.0234(12) 0.0135(11) 0.0016(11) 0.0027(10) 0.0002(10)
C7 0.0202(13) 0.0218(13) 0.0163(11) 0.0003(10) 0.0018(10) 0.0006(10)
C6 0.0237(14) 0.0194(13) 0.0157(11) 0.0007(10) 0.0027(10) 0.0005(10)
C1 0.0202(13) 0.0198(12) 0.0145(11) 0.0000(10) 0.0021(10) -0.0006(9)
C4 0.0288(15) 0.0229(13) 0.0212(13) -0.0059(11) 0.0053(11) 0.0013(10)
C8 0.0228(14) 0.0228(13) 0.0221(12) -0.0017(11) 0.0041(11) 0.0010(10)
C5 0.0211(13) 0.0258(13) 0.0151(12) -0.0007(11) 0.0039(10) -0.0003(10)
C3 0.0341(16) 0.0168(13) 0.0251(13) 0.0001(11) 0.0086(12) -0.0004(10)

loop_
_atom_type_symbol
_atom_type_description
_atom_type_scat_dispersion_real
_atom_type_scat_dispersion_imag
_atom_type_scat_source
C C 0.0033 0.0016 'International Tables Vol C Tables 4.2.6.8 and 6.1.1.4'
H H 0.0000 0.0000 'International Tables Vol C Tables 4.2.6.8 and 6.1.1.4'
Cl Cl 0.1484 0.1585 'International Tables Vol C Tables 4.2.6.8 and 6.1.1.4'
F F 0.0171 0.0103 'International Tables Vol C Tables 4.2.6.8 and 6.1.1.4'
N N 0.0061 0.0033 'International Tables Vol C Tables 4.2.6.8 and 6.1.1.4'
O O 0.0106 0.0060 'International Tables Vol C Tables 4.2.6.8 and 6.1.1.4'

loop_
_geom_angle_atom_site_label_1
_geom_angle_atom_site_label_2
_geom_angle_atom_site_label_3
_geom_angle
C2 N1 H1A 121(2)
C2 N1 H1B 117(2)
H1A N1 H1B 121(3)
N1 C2 C3 119.7(2)
N1 C2 C1 122.4(2)
C3 C2 C1 117.9(2)
O1 C7 C1 126.0(2)
O1 C7 C8 115.0(2)
C1 C7 C8 119.0(2)
C5 C6 C1 121.0(2)
C5 C6 H6 119.5
C1 C6 H6 119.5
C6 C1 C2 119.0(2)
C6 C1 C7 121.3(2)
C2 C1 C7 119.7(2)
C3 C4 C5 119.9(2)
C3 C4 H4 120.0
C5 C4 H4 120.0
F1 C8 F2 107.0(2)
F1 C8 F3 106.72(19)
F2 C8 F3 106.9(2)
F1 C8 C7 111.7(2)
F2 C8 C7 112.2(2)
F3 C8 C7 112.0(2)
C6 C5 C4 120.3(2)
C6 C5 Cl1 120.3(2)
C4 C5 Cl1 119.3(2)
C4 C3 C2 121.9(2)
C4 C3 H3 119.1
C2 C3 H3 119.1

loop_
_geom_bond_atom_site_label_1
_geom_bond_atom_site_label_2
_geom_bond_distance
Cl1 C5 1.736(3)
F2 C8 1.340(3)
F3 C8 1.343(3)
F1 C8 1.334(3)
O1 C7 1.229(3)
N1 C2 1.344(3)
N1 H1A 0.81(3)
N1 H1B 0.81(4)
C2 C3 1.411(4)
C2 C1 1.432(3)
C7 C1 1.447(3)
C7 C8 1.548(3)
C6 C5 1.366(4)
C6 C1 1.413(3)
C6 H6 0.9500
C4 C3 1.364(4)
C4 C5 1.404(4)
C4 H4 0.9500
C3 H3 0.9500

loop_
_geom_hbond_atom_site_label_D
_geom_hbond_atom_site_label_H
_geom_hbond_atom_site_label_A
_geom_hbond_site_symmetry_A
_geom_hbond_distance_DH
_geom_hbond_distance_HA
_geom_hbond_distance_DA
_geom_hbond_angle_DHA
N1 H1A O1 . 0.81(3) 2.07(3) 2.672(3) 131(3)
N1 H1A F1 2_556 0.81(3) 2.45(3) 3.084(3) 136(3)
N1 H1B O1 2_556 0.81(4) 2.45(3) 3.030(3) 130(3)

loop_
_geom_torsion_atom_site_label_1
_geom_torsion_atom_site_label_2
_geom_torsion_atom_site_label_3
_geom_torsion_atom_site_label_4
_geom_torsion
C5 C6 C1 C2 0.1(3)
C5 C6 C1 C7 -177.9(2)
N1 C2 C1 C6 179.5(2)
C3 C2 C1 C6 0.1(3)
N1 C2 C1 C7 -2.4(4)
C3 C2 C1 C7 178.1(2)
O1 C7 C1 C6 175.3(2)
C8 C7 C1 C6 -5.6(3)
O1 C7 C1 C2 -2.7(4)
C8 C7 C1 C2 176.4(2)
O1 C7 C8 F1 1.1(3)
C1 C7 C8 F1 -178.2(2)
O1 C7 C8 F2 121.2(2)
C1 C7 C8 F2 -58.0(3)
O1 C7 C8 F3 -118.6(2)
C1 C7 C8 F3 62.2(3)
C1 C6 C5 C4 0.2(4)
C1 C6 C5 Cl1 179.28(18)
C3 C4 C5 C6 -0.8(4)
C3 C4 C5 Cl1 -179.91(19)
C5 C4 C3 C2 1.1(4)
N1 C2 C3 C4 179.8(2)
C1 C2 C3 C4 -0.7(4)

_cod_database_fobs_code 1552129
